data_1560102
loop_
_publ_author_name
'Uraguchi, Daisuke'
'Kato, Kohsuke'
'Ooi, Takashi'

_publ_section_title
;
 o-Quinone methide with overcrowded olefin component as a dehydridation
 catalyst under aerobic photoirradiation conditions
;
_journal_issue 8
_journal_name_full 'Chemical Science'
_journal_page_first 2778
_journal_page_last 2783
_journal_paper_doi 10.1039/D0SC06240E
_journal_volume 12
_journal_year 2021
_chemical_formula_sum 'C26 H21 B F4 O'
_chemical_formula_weight 436.24
_space_group_crystal_system monoclinic
_space_group_IT_number 14
_space_group_name_Hall '-P 2yn'
_space_group_name_H-M_alt 'P 1 21/n 1'
_atom_sites_solution_hydrogens geom
_audit_creation_method SHELXL-2014/7
_audit_update_record
;
2020-03-27 deposited with the CCDC.	2021-01-11 downloaded from the CCDC.
;
_cell_angle_alpha 90
_cell_angle_beta 99.675(7)
_cell_angle_gamma 90
_cell_formula_units_Z 4
_cell_length_a 7.49820(10)
_cell_length_b 19.0172(4)
_cell_length_c 14.6488(3)
_cell_measurement_reflns_used 17586
_cell_measurement_temperature 123(2)
_cell_measurement_theta_max 136.33
_cell_measurement_theta_min 6.12
_cell_volume 2059.13(8)
_computing_structure_refinement 'SHELXL-2014/7 (Sheldrick, 2014)'
_diffrn_ambient_temperature 123(2)
_diffrn_measured_fraction_theta_full 0.997
_diffrn_measured_fraction_theta_max 0.995
_diffrn_measurement_device_type 'Rigaku R-AXIS RAPID II'
_diffrn_measurement_method 'profile data from \w-scans'
_diffrn_radiation_type CuK\a
_diffrn_radiation_wavelength 1.54187
_diffrn_reflns_av_R_equivalents 0.0513
_diffrn_reflns_av_unetI/netI 0.0425
_diffrn_reflns_Laue_measured_fraction_full 0.997
_diffrn_reflns_Laue_measured_fraction_max 0.995
_diffrn_reflns_limit_h_max 8
_diffrn_reflns_limit_h_min -9
_diffrn_reflns_limit_k_max 22
_diffrn_reflns_limit_k_min -22
_diffrn_reflns_limit_l_max 17
_diffrn_reflns_limit_l_min -17
_diffrn_reflns_number 22984
_diffrn_reflns_point_group_measured_fraction_full 0.997
_diffrn_reflns_point_group_measured_fraction_max 0.995
_diffrn_reflns_theta_full 67.687
_diffrn_reflns_theta_max 68.165
_diffrn_reflns_theta_min 3.844
_exptl_absorpt_coefficient_mu 0.911
_exptl_absorpt_correction_T_max 1.0000
_exptl_absorpt_correction_T_min 0.7492
_exptl_absorpt_correction_type multi-scan
_exptl_crystal_colour Red
_exptl_crystal_density_diffrn 1.407
_exptl_crystal_description Platelet
_exptl_crystal_F_000 904
_exptl_crystal_size_max 0.100
_exptl_crystal_size_mid 0.050
_exptl_crystal_size_min 0.050
_exptl_transmission_factor_max 1.0000
_exptl_transmission_factor_min 0.7492
_refine_diff_density_max 0.169
_refine_diff_density_min -0.243
_refine_diff_density_rms 0.049
_refine_ls_extinction_method none
_refine_ls_goodness_of_fit_ref 1.054
_refine_ls_hydrogen_treatment constr
_refine_ls_matrix_type full
_refine_ls_number_parameters 292
_refine_ls_number_reflns 3738
_refine_ls_number_restraints 0
_refine_ls_restrained_S_all 1.054
_refine_ls_R_factor_all 0.0589
_refine_ls_R_factor_gt 0.0408
_refine_ls_shift/su_max 0.000
_refine_ls_shift/su_mean 0.000
_refine_ls_structure_factor_coef Fsqd
_refine_ls_weighting_details 'w=1/[\s^2^(Fo^2^)+(0.0595P)^2^+0.1678P] where P=(Fo^2^+2Fc^2^)/3'
_refine_ls_weighting_scheme calc
_refine_ls_wR_factor_gt 0.1024
_refine_ls_wR_factor_ref 0.1100
_reflns_Friedel_coverage 0.000
_reflns_number_gt 2820
_reflns_number_total 3738
_reflns_threshold_expression 'I > 2\s(I)'
_cod_data_source_file d0sc06240e2.cif
_cod_data_source_block 2H-HBF4
_cod_depositor_comments
;
The following automatic conversions were performed:

data item '_exptl_absorpt_correction_type' value 'Multi-scan' was
changed to 'multi-scan' in accordance with the
/home/data/users/saulius/crontab/automatic-downloads/rss-feeds/RSC/lib/dictionaries/cif_core.dic
dictionary named 'cif_core.dic' version 2.4.2 last updated on
2011-04-26.

Automatic conversion script
Id: cif_fix_values 7556 2019-12-06 15:28:31Z antanas 

 Adding full bibliography for 1560100--1560102.cif.
;
_cod_original_sg_symbol_H-M 'P 21/n'
_cod_database_code 1560102
_shelx_shelxl_version_number 2014/7
_shelx_space_group_comment
;
The symmetry employed for this shelxl refinement is uniquely defined
by the following loop, which should always be used as a source of
symmetry information in preference to the above space-group names.
They are only intended as comments.
;
_shelx_estimated_absorpt_t_min 0.914
_shelx_estimated_absorpt_t_max 0.956

loop_
_space_group_symop_operation_xyz
'x, y, z'
'-x+1/2, y+1/2, -z+1/2'
'-x, -y, -z'
'x-1/2, -y-1/2, z-1/2'

loop_
_atom_site_label
_atom_site_type_symbol
_atom_site_fract_x
_atom_site_fract_y
_atom_site_fract_z
_atom_site_U_iso_or_equiv
_atom_site_adp_type
_atom_site_occupancy
_atom_site_site_symmetry_order
_atom_site_calc_flag
_atom_site_refinement_flags_posn
_atom_site_refinement_flags_adp
_atom_site_refinement_flags_occupancy
_atom_site_disorder_assembly
_atom_site_disorder_group
F1 F 0.17048(13) 0.30647(5) 0.83222(7) 0.0403(3) Uani 1 1 d . . . . .
F2 F -0.04890(14) 0.23647(6) 0.75512(8) 0.0446(3) Uani 1 1 d . . . . .
F3 F -0.11481(15) 0.34866(6) 0.79144(8) 0.0508(3) Uani 1 1 d . . . . .
F4 F -0.05580(15) 0.26632(6) 0.90411(8) 0.0456(3) Uani 1 1 d . . . . .
O1 O 0.23960(17) -0.06008(6) 0.69702(8) 0.0348(3) Uani 1 1 d . . . . .
H21 H 0.2693 -0.1024 0.6925 0.052 Uiso 1 1 calc R U . . .
C6 C -0.0319(2) 0.06932(9) 0.67233(11) 0.0253(4) Uani 1 1 d . . . . .
C7 C 0.2491(2) 0.01483(10) 1.06630(12) 0.0315(4) Uani 1 1 d . . . . .
H1 H 0.2859 -0.0179 1.1148 0.038 Uiso 1 1 calc R U . . .
C8 C 0.2441(2) -0.00638(9) 0.97348(12) 0.0277(4) Uani 1 1 d . . . . .
C9 C -0.1621(2) 0.02152(9) 0.69483(12) 0.0288(4) Uani 1 1 d . . . . .
H2 H -0.1302 -0.0099 0.7454 0.035 Uiso 1 1 calc R U . . .
C10 C 0.3663(2) 0.21890(9) 0.62400(13) 0.0311(4) Uani 1 1 d . . . . .
H3 H 0.3489 0.2478 0.5704 0.037 Uiso 1 1 calc R U . . .
C11 C -0.0760(2) 0.11543(9) 0.59589(12) 0.0254(4) Uani 1 1 d . . . . .
C12 C -0.3334(2) 0.01978(10) 0.64483(13) 0.0330(4) Uani 1 1 d . . . . .
H4 H -0.4207 -0.0123 0.6603 0.040 Uiso 1 1 calc R U . . .
C13 C 0.2023(2) 0.08150(10) 1.08779(13) 0.0323(4) Uani 1 1 d . . . . .
H5 H 0.2095 0.0951 1.1507 0.039 Uiso 1 1 calc R U . . .
C14 C 0.1411(2) 0.07367(9) 0.73021(12) 0.0246(4) Uani 1 1 d . . . . .
C15 C 0.2391(2) -0.04413(9) 0.78796(12) 0.0283(4) Uani 1 1 d . . . . .
C16 C -0.2509(2) 0.11232(9) 0.54621(13) 0.0316(4) Uani 1 1 d . . . . .
H6 H -0.2843 0.1425 0.4944 0.038 Uiso 1 1 calc R U . . .
C17 C 0.2341(2) 0.17010(9) 0.63629(12) 0.0260(4) Uani 1 1 d . . . . .
C18 C -0.3771(2) 0.06610(10) 0.57080(13) 0.0331(4) Uani 1 1 d . . . . .
H7 H -0.4964 0.0659 0.5364 0.040 Uiso 1 1 calc R U . . .
C19 C 0.5561(2) 0.18312(10) 0.76668(13) 0.0336(4) Uani 1 1 d . . . . .
H8 H 0.6636 0.1887 0.8107 0.040 Uiso 1 1 calc R U . . .
C20 C 0.0656(2) 0.16137(9) 0.56372(12) 0.0266(4) Uani 1 1 d . . . . .
C21 C 0.4323(2) 0.13315(9) 0.77895(12) 0.0301(4) Uani 1 1 d . . . . .
H9 H 0.4562 0.1027 0.8309 0.036 Uiso 1 1 calc R U . . .
C22 C 0.2920(2) -0.09355(10) 0.85924(13) 0.0312(4) Uani 1 1 d . . . . .
H10 H 0.3256 -0.1398 0.8445 0.037 Uiso 1 1 calc R U . . .
C23 C 0.1882(2) 0.02281(9) 0.80778(12) 0.0257(4) Uani 1 1 d . . . . .
C24 C 0.1890(2) 0.04345(9) 0.90163(12) 0.0263(4) Uani 1 1 d . . . . .
C25 C 0.5225(2) 0.22599(10) 0.68842(13) 0.0346(4) Uani 1 1 d . . . . .
H11 H 0.6088 0.2607 0.6792 0.042 Uiso 1 1 calc R U . . .
C26 C 0.1358(2) 0.11133(9) 0.92587(13) 0.0293(4) Uani 1 1 d . . . . .
H12 H 0.0942 0.1445 0.8785 0.035 Uiso 1 1 calc R U . . .
C27 C 0.1436(2) 0.12988(10) 1.01680(13) 0.0323(4) Uani 1 1 d . . . . .
H13 H 0.1089 0.1759 1.0319 0.039 Uiso 1 1 calc R U . . .
C28 C 0.1242(2) 0.12142(11) 0.48064(13) 0.0362(5) Uani 1 1 d . . . . .
H14 H 0.1695 0.0747 0.5010 0.054 Uiso 1 1 calc R U . . .
H15 H 0.2199 0.1479 0.4579 0.054 Uiso 1 1 calc R U . . .
H16 H 0.0200 0.1165 0.4308 0.054 Uiso 1 1 calc R U . . .
C29 C 0.2948(2) -0.07469(9) 0.94915(13) 0.0311(4) Uani 1 1 d . . . . .
H17 H 0.3317 -0.1082 0.9967 0.037 Uiso 1 1 calc R U . . .
C30 C 0.2684(2) 0.12580(9) 0.71550(12) 0.0257(4) Uani 1 1 d . . . . .
B31 B -0.0155(3) 0.28910(11) 0.82049(14) 0.0305(5) Uani 1 1 d . . . . .
C31 C -0.0123(2) 0.23361(10) 0.53028(14) 0.0381(5) Uani 1 1 d . . . . .
H18 H -0.1180 0.2270 0.4817 0.057 Uiso 1 1 calc R U . . .
H19 H 0.0799 0.2607 0.5054 0.057 Uiso 1 1 calc R U . . .
H20 H -0.0484 0.2591 0.5824 0.057 Uiso 1 1 calc R U . . .

loop_
_atom_site_aniso_label
_atom_site_aniso_U_11
_atom_site_aniso_U_22
_atom_site_aniso_U_33
_atom_site_aniso_U_23
_atom_site_aniso_U_13
_atom_site_aniso_U_12
F1 0.0356(5) 0.0377(6) 0.0438(7) 0.0034(5) -0.0038(5) -0.0073(5)
F2 0.0392(6) 0.0520(7) 0.0425(7) -0.0173(5) 0.0063(5) -0.0101(5)
F3 0.0523(7) 0.0452(7) 0.0531(8) 0.0138(6) 0.0034(6) 0.0148(5)
F4 0.0573(7) 0.0469(7) 0.0356(7) 0.0074(5) 0.0168(5) 0.0082(5)
O1 0.0462(7) 0.0306(7) 0.0266(7) -0.0018(6) 0.0031(6) 0.0075(6)
C6 0.0250(8) 0.0270(9) 0.0238(10) -0.0024(7) 0.0035(7) 0.0004(7)
C7 0.0299(9) 0.0360(11) 0.0273(11) 0.0040(8) 0.0008(7) -0.0004(8)
C8 0.0243(8) 0.0313(10) 0.0270(10) 0.0025(8) 0.0027(7) -0.0028(7)
C9 0.0301(9) 0.0288(10) 0.0278(10) -0.0004(7) 0.0055(7) -0.0014(7)
C10 0.0331(9) 0.0316(10) 0.0279(10) 0.0051(8) 0.0027(7) -0.0025(7)
C11 0.0260(8) 0.0268(9) 0.0231(10) -0.0021(7) 0.0031(7) 0.0012(7)
C12 0.0277(8) 0.0334(11) 0.0378(12) -0.0039(8) 0.0055(8) -0.0047(7)
C13 0.0339(9) 0.0381(11) 0.0248(11) -0.0025(8) 0.0052(7) -0.0047(8)
C14 0.0265(8) 0.0247(9) 0.0231(9) -0.0025(7) 0.0051(7) 0.0027(7)
C15 0.0269(8) 0.0313(10) 0.0259(10) -0.0001(7) 0.0024(7) -0.0011(7)
C16 0.0293(9) 0.0347(11) 0.0289(10) 0.0005(8) -0.0005(7) 0.0023(7)
C17 0.0272(8) 0.0258(9) 0.0244(10) -0.0017(7) 0.0027(7) 0.0011(7)
C18 0.0248(8) 0.0378(11) 0.0345(11) -0.0029(9) -0.0015(8) 0.0003(8)
C19 0.0277(8) 0.0422(11) 0.0293(11) 0.0020(8) -0.0002(7) -0.0049(8)
C20 0.0271(8) 0.0284(9) 0.0231(10) 0.0016(7) 0.0015(7) 0.0003(7)
C21 0.0277(8) 0.0350(10) 0.0262(10) 0.0021(8) 0.0004(7) 0.0005(7)
C22 0.0324(9) 0.0264(10) 0.0337(11) 0.0026(8) 0.0028(8) 0.0019(7)
C23 0.0256(8) 0.0267(10) 0.0238(10) 0.0009(7) 0.0015(7) -0.0008(7)
C24 0.0234(8) 0.0280(10) 0.0268(10) 0.0007(7) 0.0019(7) -0.0032(7)
C25 0.0297(9) 0.0398(11) 0.0340(11) 0.0024(8) 0.0041(8) -0.0083(8)
C26 0.0300(8) 0.0280(10) 0.0299(11) 0.0003(8) 0.0051(7) -0.0013(7)
C27 0.0332(9) 0.0308(10) 0.0333(11) -0.0039(8) 0.0067(8) -0.0035(8)
C28 0.0327(9) 0.0488(12) 0.0271(11) -0.0051(9) 0.0053(8) -0.0055(8)
C29 0.0302(8) 0.0311(10) 0.0303(11) 0.0067(8) 0.0004(7) 0.0009(7)
C30 0.0249(8) 0.0271(9) 0.0251(10) -0.0006(7) 0.0040(7) 0.0011(7)
B31 0.0323(10) 0.0316(11) 0.0268(12) 0.0024(9) 0.0029(8) 0.0012(9)
C31 0.0358(9) 0.0330(11) 0.0413(12) 0.0093(9) -0.0054(8) -0.0016(8)

loop_
_atom_type_symbol
_atom_type_description
_atom_type_scat_dispersion_real
_atom_type_scat_dispersion_imag
_atom_type_scat_source
C C 0.0181 0.0091 'International Tables Vol C Tables 4.2.6.8 and 6.1.1.4'
H H 0.0000 0.0000 'International Tables Vol C Tables 4.2.6.8 and 6.1.1.4'
B B 0.0090 0.0039 'International Tables Vol C Tables 4.2.6.8 and 6.1.1.4'
F F 0.0727 0.0534 'International Tables Vol C Tables 4.2.6.8 and 6.1.1.4'
O O 0.0492 0.0322 'International Tables Vol C Tables 4.2.6.8 and 6.1.1.4'

loop_
_geom_angle_atom_site_label_1
_geom_angle_atom_site_label_2
_geom_angle_atom_site_label_3
_geom_angle
_geom_angle_site_symmetry_1
_geom_angle_site_symmetry_3
_geom_angle_publ_flag
C15 O1 H21 109.5 . . ?
C9 C6 C11 120.26(15) . . ?
C9 C6 C14 119.55(16) . . ?
C11 C6 C14 120.10(15) . . ?
C13 C7 C8 121.35(17) . . ?
C13 C7 H1 119.3 . . ?
C8 C7 H1 119.3 . . ?
C7 C8 C29 122.64(16) . . ?
C7 C8 C24 118.60(16) . . ?
C29 C8 C24 118.76(16) . . ?
C12 C9 C6 120.94(17) . . ?
C12 C9 H2 119.5 . . ?
C6 C9 H2 119.5 . . ?
C25 C10 C17 121.15(17) . . ?
C25 C10 H3 119.4 . . ?
C17 C10 H3 119.4 . . ?
C16 C11 C6 117.51(15) . . ?
C16 C11 C20 120.79(16) . . ?
C6 C11 C20 121.44(14) . . ?
C9 C12 C18 118.57(16) . . ?
C9 C12 H4 120.7 . . ?
C18 C12 H4 120.7 . . ?
C7 C13 C27 119.91(17) . . ?
C7 C13 H5 120.0 . . ?
C27 C13 H5 120.0 . . ?
C30 C14 C6 121.20(15) . . ?
C30 C14 C23 119.38(14) . . ?
C6 C14 C23 119.42(15) . . ?
O1 C15 C23 117.26(15) . . ?
O1 C15 C22 121.78(16) . . ?
C23 C15 C22 120.95(16) . . ?
C18 C16 C11 121.15(17) . . ?
C18 C16 H6 119.4 . . ?
C11 C16 H6 119.4 . . ?
C10 C17 C30 117.74(15) . . ?
C10 C17 C20 120.65(15) . . ?
C30 C17 C20 121.46(15) . . ?
C16 C18 C12 121.54(16) . . ?
C16 C18 H7 119.2 . . ?
C12 C18 H7 119.2 . . ?
C21 C19 C25 118.94(16) . . ?
C21 C19 H8 120.5 . . ?
C25 C19 H8 120.5 . . ?
C11 C20 C17 113.01(14) . . ?
C11 C20 C31 111.49(14) . . ?
C17 C20 C31 110.60(14) . . ?
C11 C20 C28 105.48(14) . . ?
C17 C20 C28 106.83(13) . . ?
C31 C20 C28 109.14(15) . . ?
C19 C21 C30 121.17(17) . . ?
C19 C21 H9 119.4 . . ?
C30 C21 H9 119.4 . . ?
C29 C22 C15 119.79(17) . . ?
C29 C22 H10 120.1 . . ?
C15 C22 H10 120.1 . . ?
C15 C23 C24 120.10(16) . . ?
C15 C23 C14 118.65(15) . . ?
C24 C23 C14 121.19(15) . . ?
C26 C24 C8 118.73(16) . . ?
C26 C24 C23 122.46(16) . . ?
C8 C24 C23 118.80(15) . . ?
C10 C25 C19 121.29(17) . . ?
C10 C25 H11 119.4 . . ?
C19 C25 H11 119.4 . . ?
C27 C26 C24 120.78(17) . . ?
C27 C26 H12 119.6 . . ?
C24 C26 H12 119.6 . . ?
C26 C27 C13 120.58(17) . . ?
C26 C27 H13 119.7 . . ?
C13 C27 H13 119.7 . . ?
C20 C28 H14 109.5 . . ?
C20 C28 H15 109.5 . . ?
H14 C28 H15 109.5 . . ?
C20 C28 H16 109.5 . . ?
H14 C28 H16 109.5 . . ?
H15 C28 H16 109.5 . . ?
C22 C29 C8 121.59(16) . . ?
C22 C29 H17 119.2 . . ?
C8 C29 H17 119.2 . . ?
C14 C30 C21 120.08(16) . . ?
C14 C30 C17 120.28(15) . . ?
C21 C30 C17 119.63(15) . . ?
F2 B31 F4 110.33(16) . . ?
F2 B31 F3 110.83(15) . . ?
F4 B31 F3 110.11(16) . . ?
F2 B31 F1 108.28(15) . . ?
F4 B31 F1 108.88(14) . . ?
F3 B31 F1 108.35(16) . . ?
C20 C31 H18 109.5 . . ?
C20 C31 H19 109.5 . . ?
H18 C31 H19 109.5 . . ?
C20 C31 H20 109.5 . . ?
H18 C31 H20 109.5 . . ?
H19 C31 H20 109.5 . . ?

loop_
_geom_bond_atom_site_label_1
_geom_bond_atom_site_label_2
_geom_bond_distance
_geom_bond_site_symmetry_2
_geom_bond_publ_flag
F1 B31 1.415(2) . ?
F2 B31 1.379(2) . ?
F3 B31 1.383(2) . ?
F4 B31 1.380(2) . ?
O1 C15 1.367(2) . ?
O1 H21 0.8400 . ?
C6 C9 1.413(2) . ?
C6 C11 1.417(2) . ?
C6 C14 1.428(2) . ?
C7 C13 1.367(3) . ?
C7 C8 1.413(2) . ?
C7 H1 0.9500 . ?
C8 C29 1.416(2) . ?
C8 C24 1.425(2) . ?
C9 C12 1.368(2) . ?
C9 H2 0.9500 . ?
C10 C25 1.382(2) . ?
C10 C17 1.392(2) . ?
C10 H3 0.9500 . ?
C11 C16 1.390(2) . ?
C11 C20 1.510(2) . ?
C12 C18 1.393(2) . ?
C12 H4 0.9500 . ?
C13 C27 1.403(3) . ?
C13 H5 0.9500 . ?
C14 C30 1.418(2) . ?
C14 C23 1.489(2) . ?
C15 C23 1.374(2) . ?
C15 C22 1.411(2) . ?
C16 C18 1.383(2) . ?
C16 H6 0.9500 . ?
C17 C30 1.422(2) . ?
C17 C20 1.517(2) . ?
C18 H7 0.9500 . ?
C19 C21 1.361(2) . ?
C19 C25 1.395(2) . ?
C19 H8 0.9500 . ?
C20 C31 1.540(2) . ?
C20 C28 1.559(2) . ?
C21 C30 1.418(2) . ?
C21 H9 0.9500 . ?
C22 C29 1.362(3) . ?
C22 H10 0.9500 . ?
C23 C24 1.429(2) . ?
C24 C26 1.414(2) . ?
C25 H11 0.9500 . ?
C26 C27 1.370(2) . ?
C26 H12 0.9500 . ?
C27 H13 0.9500 . ?
C28 H14 0.9800 . ?
C28 H15 0.9800 . ?
C28 H16 0.9800 . ?
C29 H17 0.9500 . ?
C31 H18 0.9800 . ?
C31 H19 0.9800 . ?
C31 H20 0.9800 . ?

loop_
_geom_torsion_atom_site_label_1
_geom_torsion_atom_site_label_2
_geom_torsion_atom_site_label_3
_geom_torsion_atom_site_label_4
_geom_torsion
_geom_torsion_site_symmetry_1
_geom_torsion_site_symmetry_2
_geom_torsion_site_symmetry_3
_geom_torsion_site_symmetry_4
_geom_torsion_publ_flag
C13 C7 C8 C29 178.87(15) . . . . ?
C13 C7 C8 C24 0.1(2) . . . . ?
C11 C6 C9 C12 -1.4(3) . . . . ?
C14 C6 C9 C12 175.08(16) . . . . ?
C9 C6 C11 C16 1.1(2) . . . . ?
C14 C6 C11 C16 -175.30(16) . . . . ?
C9 C6 C11 C20 -173.17(15) . . . . ?
C14 C6 C11 C20 10.4(2) . . . . ?
C6 C9 C12 C18 0.2(3) . . . . ?
C8 C7 C13 C27 1.6(2) . . . . ?
C9 C6 C14 C30 -173.46(15) . . . . ?
C11 C6 C14 C30 3.0(2) . . . . ?
C9 C6 C14 C23 6.2(2) . . . . ?
C11 C6 C14 C23 -177.37(15) . . . . ?
C6 C11 C16 C18 0.3(3) . . . . ?
C20 C11 C16 C18 174.59(16) . . . . ?
C25 C10 C17 C30 -2.5(3) . . . . ?
C25 C10 C17 C20 -178.24(16) . . . . ?
C11 C16 C18 C12 -1.5(3) . . . . ?
C9 C12 C18 C16 1.2(3) . . . . ?
C16 C11 C20 C17 167.72(15) . . . . ?
C6 C11 C20 C17 -18.2(2) . . . . ?
C16 C11 C20 C31 42.4(2) . . . . ?
C6 C11 C20 C31 -143.47(16) . . . . ?
C16 C11 C20 C28 -75.92(19) . . . . ?
C6 C11 C20 C28 98.19(18) . . . . ?
C10 C17 C20 C11 -170.23(15) . . . . ?
C30 C17 C20 C11 14.2(2) . . . . ?
C10 C17 C20 C31 -44.4(2) . . . . ?
C30 C17 C20 C31 139.97(17) . . . . ?
C10 C17 C20 C28 74.2(2) . . . . ?
C30 C17 C20 C28 -101.37(18) . . . . ?
C25 C19 C21 C30 -2.2(3) . . . . ?
O1 C15 C22 C29 177.95(15) . . . . ?
C23 C15 C22 C29 -0.7(2) . . . . ?
O1 C15 C23 C24 -178.46(14) . . . . ?
C22 C15 C23 C24 0.2(2) . . . . ?
O1 C15 C23 C14 -1.2(2) . . . . ?
C22 C15 C23 C14 177.47(15) . . . . ?
C30 C14 C23 C15 -102.29(19) . . . . ?
C6 C14 C23 C15 78.1(2) . . . . ?
C30 C14 C23 C24 74.9(2) . . . . ?
C6 C14 C23 C24 -104.72(19) . . . . ?
C7 C8 C24 C26 -2.1(2) . . . . ?
C29 C8 C24 C26 179.08(15) . . . . ?
C7 C8 C24 C23 178.37(14) . . . . ?
C29 C8 C24 C23 -0.4(2) . . . . ?
C15 C23 C24 C26 -179.17(15) . . . . ?
C14 C23 C24 C26 3.7(2) . . . . ?
C15 C23 C24 C8 0.3(2) . . . . ?
C14 C23 C24 C8 -176.85(14) . . . . ?
C17 C10 C25 C19 2.0(3) . . . . ?
C21 C19 C25 C10 0.4(3) . . . . ?
C8 C24 C26 C27 2.5(2) . . . . ?
C23 C24 C26 C27 -178.00(15) . . . . ?
C24 C26 C27 C13 -0.9(3) . . . . ?
C7 C13 C27 C26 -1.2(3) . . . . ?
C15 C22 C29 C8 0.6(3) . . . . ?
C7 C8 C29 C22 -178.77(16) . . . . ?
C24 C8 C29 C22 0.0(2) . . . . ?
C6 C14 C30 C21 174.17(16) . . . . ?
C23 C14 C30 C21 -5.5(2) . . . . ?
C6 C14 C30 C17 -7.0(2) . . . . ?
C23 C14 C30 C17 173.39(15) . . . . ?
C19 C21 C30 C14 -179.52(16) . . . . ?
C19 C21 C30 C17 1.6(3) . . . . ?
C10 C17 C30 C14 -178.11(16) . . . . ?
C20 C17 C30 C14 -2.4(2) . . . . ?
C10 C17 C30 C21 0.8(2) . . . . ?
C20 C17 C30 C21 176.46(15) . . . . ?
